data_2232289
loop_
_publ_author_name
'Horkaew, Jirapa'
'Chantrapromma, Suchada'
'Fun, Hoong-Kun'

_publ_section_title
;
 (<i>E</i>)-4-Hydroxy-<i>N</i>'-(3,4,5-trimethoxybenzylidene)benzohydrazide
;
_journal_coeditor_code HB6444
_journal_issue 11
_journal_name_full 'Acta Crystallographica Section E'
_journal_page_first o2985
_journal_paper_doi 10.1107/S1600536811041535
_journal_volume 67
_journal_year 2011
_chemical_formula_iupac 'C17 H18 N2 O5'
_chemical_formula_moiety 'C17 H18 N2 O5'
_chemical_formula_sum 'C17 H18 N2 O5'
_chemical_formula_weight 330.33
_chemical_melting_point_gt 533
_chemical_melting_point_lt 532
_chemical_name_systematic
;
(<i>E</i>)-4-Hydroxy-<i>N</i>'-(3,4,5-trimethoxybenzylidene)benzohydrazide
;
_space_group_IT_number 61
_symmetry_cell_setting orthorhombic
_symmetry_space_group_name_Hall '-P 2ac 2ab'
_symmetry_space_group_name_H-M 'P b c a'
_atom_sites_solution_hydrogens geom
_atom_sites_solution_primary direct
_atom_sites_solution_secondary difmap
_audit_creation_method SHELXL-97
_cell_angle_alpha 90.00
_cell_angle_beta 90.00
_cell_angle_gamma 90.00
_cell_formula_units_Z 8
_cell_length_a 14.4623(8)
_cell_length_b 10.9202(6)
_cell_length_c 19.5592(10)
_cell_measurement_reflns_used 4500
_cell_measurement_temperature 297(2)
_cell_measurement_theta_max 30.00
_cell_measurement_theta_min 2.08
_cell_volume 3089.0(3)
_computing_cell_refinement 'SAINT (Bruker, 2009)'
_computing_data_collection 'APEX2 (Bruker, 2009)'
_computing_data_reduction 'SAINT (Bruker, 2009)'
_computing_molecular_graphics 'SHELXTL (Sheldrick, 2008)'
_computing_publication_material
;
SHELXTL (Sheldrick, 2008) and PLATON (Spek, 2009)
;
_computing_structure_refinement 'SHELXTL (Sheldrick, 2008)'
_computing_structure_solution 'SHELXTL (Sheldrick, 2008)'
_diffrn_ambient_temperature 297(2)
_diffrn_detector_area_resol_mean 8.33
_diffrn_measured_fraction_theta_full 0.997
_diffrn_measured_fraction_theta_max 0.997
_diffrn_measurement_device_type 'Bruker SMART APEXII CCD'
_diffrn_measurement_method \w
_diffrn_radiation_monochromator graphite
_diffrn_radiation_source 'fine-focus sealed tube'
_diffrn_radiation_type MoK\a
_diffrn_radiation_wavelength 0.71073
_diffrn_reflns_av_R_equivalents 0.0283
_diffrn_reflns_av_sigmaI/netI 0.0224
_diffrn_reflns_limit_h_max 20
_diffrn_reflns_limit_h_min -18
_diffrn_reflns_limit_k_max 14
_diffrn_reflns_limit_k_min -15
_diffrn_reflns_limit_l_max 27
_diffrn_reflns_limit_l_min -27
_diffrn_reflns_number 20210
_diffrn_reflns_theta_full 30.00
_diffrn_reflns_theta_max 30.00
_diffrn_reflns_theta_min 2.08
_diffrn_standards_number 0
_exptl_absorpt_coefficient_mu 0.106
_exptl_absorpt_correction_T_max 0.979
_exptl_absorpt_correction_T_min 0.960
_exptl_absorpt_correction_type multi-scan
_exptl_absorpt_process_details '(SADABS; Bruker, 2009)'
_exptl_crystal_colour Colorless
_exptl_crystal_density_diffrn 1.421
_exptl_crystal_density_method 'not measured'
_exptl_crystal_description Block
_exptl_crystal_F_000 1392
_exptl_crystal_size_max 0.39
_exptl_crystal_size_mid 0.21
_exptl_crystal_size_min 0.20
_refine_diff_density_max 0.370
_refine_diff_density_min -0.320
_refine_ls_extinction_method none
_refine_ls_goodness_of_fit_ref 1.026
_refine_ls_hydrogen_treatment mixed
_refine_ls_matrix_type full
_refine_ls_number_parameters 228
_refine_ls_number_reflns 4500
_refine_ls_number_restraints 0
_refine_ls_restrained_S_all 1.026
_refine_ls_R_factor_all 0.0481
_refine_ls_R_factor_gt 0.0391
_refine_ls_shift/su_max 0.001
_refine_ls_shift/su_mean 0.001
_refine_ls_structure_factor_coef Fsqd
_refine_ls_weighting_details 'calc w=1/[\s^2^(Fo^2^)+(0.0512P)^2^+1.5827P] where P=(Fo^2^+2Fc^2^)/3'
_refine_ls_weighting_scheme calc
_refine_ls_wR_factor_gt 0.1020
_refine_ls_wR_factor_ref 0.1093
_reflns_number_gt 3777
_reflns_number_total 4500
_reflns_threshold_expression I>2\s(I)
_cod_data_source_file hb6444.cif
_cod_data_source_block I
_cod_database_code 2232289
_cod_database_fobs_code 2232289

loop_
_symmetry_equiv_pos_as_xyz
'x, y, z'
'-x+1/2, -y, z+1/2'
'-x, y+1/2, -z+1/2'
'x+1/2, -y+1/2, -z'
'-x, -y, -z'
'x-1/2, y, -z-1/2'
'x, -y-1/2, z-1/2'
'-x-1/2, y-1/2, z'

loop_
_atom_site_type_symbol
_atom_site_label
_atom_site_fract_x
_atom_site_fract_y
_atom_site_fract_z
_atom_site_U_iso_or_equiv
_atom_site_adp_type
_atom_site_calc_flag
_atom_site_refinement_flags
_atom_site_occupancy
_atom_site_symmetry_multiplicity
O O1 0.02505(5) 1.10904(8) 0.80535(4) 0.01825(17) Uani d . 1 1
O O2 -0.32653(6) 1.14816(8) 0.61694(4) 0.01926(18) Uani d . 1 1
H H1O2 -0.3790(16) 1.119(2) 0.6311(11) 0.051(6) Uiso d . 1 1
O O3 0.32914(5) 0.88335(8) 1.01826(4) 0.01920(18) Uani d . 1 1
O O4 0.29967(5) 0.71610(8) 1.11552(4) 0.01747(17) Uani d . 1 1
O O5 0.13085(6) 0.63448(8) 1.14433(4) 0.01937(18) Uani d . 1 1
N N1 -0.06135(6) 0.96981(9) 0.86248(5) 0.01526(18) Uani d . 1 1
H H1N1 -0.1150(12) 0.9362(16) 0.8709(9) 0.029(4) Uiso d . 1 1
N N2 0.01401(6) 0.94312(9) 0.90309(5) 0.01538(18) Uani d . 1 1
C C1 -0.12442(7) 1.07047(10) 0.76129(5) 0.0147(2) Uani d . 1 1
C C2 -0.11500(7) 1.16838(11) 0.71558(6) 0.0165(2) Uani d . 1 1
H H2A -0.0627 1.2178 0.7178 0.020 Uiso calc R 1 1
C C3 -0.18213(8) 1.19281(11) 0.66718(6) 0.0167(2) Uani d . 1 1
H H3A -0.1747 1.2578 0.6369 0.020 Uiso calc R 1 1
C C4 -0.26122(7) 1.11954(10) 0.66390(5) 0.0155(2) Uani d . 1 1
C C5 -0.26994(7) 1.01888(11) 0.70742(6) 0.0163(2) Uani d . 1 1
H H5A -0.3212 0.9678 0.7039 0.020 Uiso calc R 1 1
C C6 -0.20211(7) 0.99504(10) 0.75593(6) 0.0162(2) Uani d . 1 1
H H6A -0.2085 0.9283 0.7851 0.019 Uiso calc R 1 1
C C7 -0.04843(7) 1.05222(10) 0.81117(5) 0.0142(2) Uani d . 1 1
C C8 -0.00007(7) 0.87131(10) 0.95390(6) 0.0155(2) Uani d . 1 1
H H8A -0.0592 0.8419 0.9630 0.019 Uiso calc R 1 1
C C9 0.07833(7) 0.83586(10) 0.99769(5) 0.0144(2) Uani d . 1 1
C C10 0.16646(7) 0.88419(10) 0.98592(5) 0.0154(2) Uani d . 1 1
H H10A 0.1756 0.9421 0.9517 0.019 Uiso calc R 1 1
C C11 0.24005(7) 0.84492(10) 1.02576(5) 0.0153(2) Uani d . 1 1
C C12 0.22580(7) 0.75942(10) 1.07816(5) 0.0152(2) Uani d . 1 1
C C13 0.13721(7) 0.71439(10) 1.09113(5) 0.0153(2) Uani d . 1 1
C C14 0.06307(7) 0.75202(10) 1.05023(5) 0.0155(2) Uani d . 1 1
H H14A 0.0040 0.7213 1.0580 0.019 Uiso calc R 1 1
C C15 0.34575(8) 0.97270(12) 0.96645(6) 0.0208(2) Uani d . 1 1
H H15A 0.4092 0.9982 0.9682 0.031 Uiso calc R 1 1
H H15B 0.3064 1.0422 0.9739 0.031 Uiso calc R 1 1
H H15C 0.3328 0.9379 0.9224 0.031 Uiso calc R 1 1
C C16 0.33986(12) 0.80230(13) 1.16153(8) 0.0366(4) Uani d . 1 1
H H16A 0.4044 0.7842 1.1672 0.055 Uiso calc R 1 1
H H16B 0.3093 0.7973 1.2050 0.055 Uiso calc R 1 1
H H16C 0.3330 0.8834 1.1433 0.055 Uiso calc R 1 1
C C17 0.04118(8) 0.58866(12) 1.16066(6) 0.0221(2) Uani d . 1 1
H H17A 0.0450 0.5378 1.2006 0.033 Uiso calc R 1 1
H H17B 0.0181 0.5414 1.1230 0.033 Uiso calc R 1 1
H H17C 0.0001 0.6560 1.1694 0.033 Uiso calc R 1 1

loop_
_atom_site_aniso_label
_atom_site_aniso_U_11
_atom_site_aniso_U_22
_atom_site_aniso_U_33
_atom_site_aniso_U_12
_atom_site_aniso_U_13
_atom_site_aniso_U_23
O1 0.0125(3) 0.0233(4) 0.0190(4) -0.0017(3) 0.0000(3) 0.0030(3)
O2 0.0142(4) 0.0264(4) 0.0172(4) -0.0013(3) -0.0031(3) 0.0046(3)
O3 0.0124(4) 0.0266(4) 0.0186(4) -0.0017(3) -0.0006(3) 0.0051(3)
O4 0.0140(3) 0.0186(4) 0.0197(4) 0.0021(3) -0.0051(3) 0.0012(3)
O5 0.0163(4) 0.0222(4) 0.0197(4) -0.0015(3) -0.0027(3) 0.0078(3)
N1 0.0108(4) 0.0191(4) 0.0158(4) -0.0002(3) -0.0020(3) 0.0032(3)
N2 0.0124(4) 0.0185(4) 0.0152(4) 0.0024(3) -0.0027(3) -0.0001(3)
C1 0.0121(4) 0.0184(5) 0.0135(4) 0.0012(4) 0.0003(3) 0.0009(4)
C2 0.0139(5) 0.0193(5) 0.0164(5) -0.0026(4) 0.0002(4) 0.0015(4)
C3 0.0164(5) 0.0187(5) 0.0150(5) -0.0016(4) 0.0001(4) 0.0033(4)
C4 0.0134(4) 0.0197(5) 0.0134(4) 0.0016(4) 0.0004(4) 0.0000(4)
C5 0.0132(4) 0.0180(5) 0.0176(5) -0.0014(4) -0.0002(4) 0.0012(4)
C6 0.0147(5) 0.0170(5) 0.0167(5) 0.0003(4) 0.0003(4) 0.0031(4)
C7 0.0124(4) 0.0167(5) 0.0134(4) 0.0021(4) 0.0011(3) -0.0001(4)
C8 0.0132(4) 0.0177(5) 0.0157(5) 0.0007(4) -0.0011(4) -0.0008(4)
C9 0.0135(4) 0.0157(5) 0.0138(4) 0.0017(4) -0.0009(3) -0.0015(4)
C10 0.0142(5) 0.0182(5) 0.0139(4) 0.0002(4) 0.0003(4) 0.0008(4)
C11 0.0124(4) 0.0184(5) 0.0152(4) 0.0002(4) 0.0008(4) -0.0010(4)
C12 0.0132(4) 0.0173(5) 0.0151(4) 0.0028(4) -0.0016(3) 0.0001(4)
C13 0.0160(5) 0.0163(5) 0.0136(4) 0.0010(4) -0.0010(4) 0.0005(4)
C14 0.0132(4) 0.0172(5) 0.0160(5) 0.0000(4) -0.0006(4) 0.0002(4)
C15 0.0168(5) 0.0258(6) 0.0199(5) -0.0023(4) 0.0012(4) 0.0046(4)
C16 0.0504(9) 0.0268(7) 0.0326(7) 0.0135(6) -0.0256(7) -0.0118(6)
C17 0.0182(5) 0.0249(6) 0.0233(6) -0.0036(4) -0.0010(4) 0.0079(5)

loop_
_atom_type_symbol
_atom_type_description
_atom_type_scat_dispersion_real
_atom_type_scat_dispersion_imag
_atom_type_scat_source
C C 0.0033 0.0016 'International Tables Vol C Tables 4.2.6.8 and 6.1.1.4'
H H 0.0000 0.0000 'International Tables Vol C Tables 4.2.6.8 and 6.1.1.4'
N N 0.0061 0.0033 'International Tables Vol C Tables 4.2.6.8 and 6.1.1.4'
O O 0.0106 0.0060 'International Tables Vol C Tables 4.2.6.8 and 6.1.1.4'

loop_
_geom_angle_atom_site_label_1
_geom_angle_atom_site_label_2
_geom_angle_atom_site_label_3
_geom_angle
C4 O2 H1O2 108.0(14)
C11 O3 C15 116.49(9)
C12 O4 C16 115.09(9)
C13 O5 C17 117.23(9)
C7 N1 N2 117.12(9)
C7 N1 H1N1 122.6(11)
N2 N1 H1N1 120.2(11)
C8 N2 N1 116.75(9)
C6 C1 C2 118.72(10)
C6 C1 C7 124.48(10)
C2 C1 C7 116.77(10)
C3 C2 C1 121.09(10)
C3 C2 H2A 119.5
C1 C2 H2A 119.5
C2 C3 C4 119.73(10)
C2 C3 H3A 120.1
C4 C3 H3A 120.1
O2 C4 C5 122.16(10)
O2 C4 C3 118.03(10)
C5 C4 C3 119.79(10)
C6 C5 C4 120.01(10)
C6 C5 H5A 120.0
C4 C5 H5A 120.0
C5 C6 C1 120.57(10)
C5 C6 H6A 119.7
C1 C6 H6A 119.7
O1 C7 N1 121.20(10)
O1 C7 C1 120.61(10)
N1 C7 C1 118.18(9)
N2 C8 C9 119.29(10)
N2 C8 H8A 120.4
C9 C8 H8A 120.4
C14 C9 C10 120.90(10)
C14 C9 C8 118.65(10)
C10 C9 C8 120.44(10)
C11 C10 C9 119.34(10)
C11 C10 H10A 120.3
C9 C10 H10A 120.3
O3 C11 C10 124.72(10)
O3 C11 C12 115.01(9)
C10 C11 C12 120.26(10)
O4 C12 C13 119.62(10)
O4 C12 C11 120.16(9)
C13 C12 C11 120.17(10)
O5 C13 C12 115.27(9)
O5 C13 C14 125.00(10)
C12 C13 C14 119.73(10)
C9 C14 C13 119.54(10)
C9 C14 H14A 120.2
C13 C14 H14A 120.2
O3 C15 H15A 109.5
O3 C15 H15B 109.5
H15A C15 H15B 109.5
O3 C15 H15C 109.5
H15A C15 H15C 109.5
H15B C15 H15C 109.5
O4 C16 H16A 109.5
O4 C16 H16B 109.5
H16A C16 H16B 109.5
O4 C16 H16C 109.5
H16A C16 H16C 109.5
H16B C16 H16C 109.5
O5 C17 H17A 109.5
O5 C17 H17B 109.5
H17A C17 H17B 109.5
O5 C17 H17C 109.5
H17A C17 H17C 109.5
H17B C17 H17C 109.5

loop_
_geom_bond_atom_site_label_1
_geom_bond_atom_site_label_2
_geom_bond_distance
O1 C7 1.2358(13)
O2 C4 1.3542(13)
O2 H1O2 0.87(2)
O3 C11 1.3630(13)
O3 C15 1.4270(14)
O4 C12 1.3780(12)
O4 C16 1.4262(15)
O5 C13 1.3611(13)
O5 C17 1.4262(14)
N1 C7 1.3608(14)
N1 N2 1.3797(12)
N1 H1N1 0.874(18)
N2 C8 1.2821(15)
C1 C6 1.3971(15)
C1 C2 1.4004(15)
C1 C7 1.4831(14)
C2 C3 1.3820(15)
C2 H2A 0.9300
C3 C4 1.3974(15)
C3 H3A 0.9300
C4 C5 1.3959(15)
C5 C6 1.3894(15)
C5 H5A 0.9300
C6 H6A 0.9300
C8 C9 1.4727(14)
C8 H8A 0.9300
C9 C14 1.3939(15)
C9 C10 1.3986(15)
C10 C11 1.3871(15)
C10 H10A 0.9300
C11 C12 1.4016(15)
C12 C13 1.3957(15)
C13 C14 1.3995(15)
C14 H14A 0.9300
C15 H15A 0.9600
C15 H15B 0.9600
C15 H15C 0.9600
C16 H16A 0.9600
C16 H16B 0.9600
C16 H16C 0.9600
C17 H17A 0.9600
C17 H17B 0.9600
C17 H17C 0.9600

loop_
_geom_hbond_atom_site_label_D
_geom_hbond_atom_site_label_H
_geom_hbond_atom_site_label_A
_geom_hbond_site_symmetry_A
_geom_hbond_distance_DH
_geom_hbond_distance_HA
_geom_hbond_distance_DA
_geom_hbond_angle_DHA
_geom_hbond_publ_flag
O2 H1O2 O1 6_557 0.87(2) 1.87(2) 2.6646(11) 152(2) y
O2 H1O2 N2 6_557 0.87(2) 2.56(2) 3.2381(13) 136.2(18) y
N1 H1N1 O4 4_467 0.874(17) 2.088(17) 2.8891(12) 152.0(16) y
C6 H6A O4 4_467 0.93 2.51 3.4116(14) 165 y
C16 H16B Cg1 5_577 0.96 2.63 3.4572(17) 145 y

loop_
_geom_torsion_atom_site_label_1
_geom_torsion_atom_site_label_2
_geom_torsion_atom_site_label_3
_geom_torsion_atom_site_label_4
_geom_torsion
C7 N1 N2 C8 175.78(10)
C6 C1 C2 C3 1.83(17)
C7 C1 C2 C3 179.98(10)
C1 C2 C3 C4 0.52(17)
C2 C3 C4 O2 178.38(10)
C2 C3 C4 C5 -2.91(17)
O2 C4 C5 C6 -178.41(10)
C3 C4 C5 C6 2.94(16)
C4 C5 C6 C1 -0.57(17)
C2 C1 C6 C5 -1.80(16)
C7 C1 C6 C5 -179.80(10)
N2 N1 C7 O1 -6.63(15)
N2 N1 C7 C1 172.15(9)
C6 C1 C7 O1 167.40(11)
C2 C1 C7 O1 -10.63(15)
C6 C1 C7 N1 -11.39(16)
C2 C1 C7 N1 170.58(10)
N1 N2 C8 C9 177.83(9)
N2 C8 C9 C14 -176.20(10)
N2 C8 C9 C10 2.83(16)
C14 C9 C10 C11 2.10(16)
C8 C9 C10 C11 -176.91(10)
C15 O3 C11 C10 1.62(16)
C15 O3 C11 C12 -178.52(10)
C9 C10 C11 O3 178.62(10)
C9 C10 C11 C12 -1.23(16)
C16 O4 C12 C13 -111.02(14)
C16 O4 C12 C11 71.28(15)
O3 C11 C12 O4 -2.99(15)
C10 C11 C12 O4 176.88(10)
O3 C11 C12 C13 179.33(10)
C10 C11 C12 C13 -0.80(17)
C17 O5 C13 C12 178.33(10)
C17 O5 C13 C14 -1.93(16)
O4 C12 C13 O5 4.06(15)
C11 C12 C13 O5 -178.24(10)
O4 C12 C13 C14 -175.69(10)
C11 C12 C13 C14 2.00(16)
C10 C9 C14 C13 -0.90(16)
C8 C9 C14 C13 178.12(10)
O5 C13 C14 C9 179.12(10)
C12 C13 C14 C9 -1.15(16)

loop_
_cod_related_entry_id
_cod_related_entry_database
_cod_related_entry_code
1 ChemSpider 5264932
